data_1574385
loop_
_publ_author_name
'Cui, Yibo'
'Lin, Jiawei'
'Liu, Kunjie'
'Shao, Yuhe'
'Zhao, Dong'
'Guo, Zhongnan'
'Zhao, Jing'
'Xia, Zhiguo'
'Liu, Quanlin'

_publ_section_title
;
 Tuning covalent bonding in zinc-based hybrid halides towards tunable
 room-temperature phosphorescence
;
_journal_issue 19
_journal_name_full 'Chemical Science'
_journal_page_first 8291
_journal_page_last 8301
_journal_paper_doi 10.1039/D5SC00931F
_journal_volume 16
_journal_year 2025
_chemical_formula_moiety 'C7 H11 Cl3 N2 Zn'
_chemical_formula_sum 'C7 H11 Cl3 N2 Zn'
_chemical_formula_weight 294.90
_space_group_crystal_system monoclinic
_space_group_IT_number 14
_space_group_name_Hall '-P 2yn'
_space_group_name_H-M_alt 'P 1 21/n 1'
_atom_sites_solution_hydrogens geom
_audit_creation_date 2024-12-13
_audit_creation_method
;
Olex2 1.2
(compiled 2018.05.29 svn.r3508 for OlexSys, GUI svn.r5506)
;
_audit_update_record
;
2024-12-13 deposited with the CCDC.	2025-04-02 downloaded from the CCDC.
;
_cell_angle_alpha 90
_cell_angle_beta 92.9330(10)
_cell_angle_gamma 90
_cell_formula_units_Z 4
_cell_length_a 7.4173(2)
_cell_length_b 12.0708(4)
_cell_length_c 12.3184(3)
_cell_measurement_reflns_used 9501
_cell_measurement_temperature 150(2)
_cell_measurement_theta_max 26.36
_cell_measurement_theta_min 2.36
_cell_volume 1101.46(5)
_computing_cell_refinement 'SAINT V8.40B (?, 2016)'
_computing_data_reduction 'SAINT V8.40B (?, 2016)'
_computing_molecular_graphics 'Olex2 (Dolomanov et al., 2009)'
_computing_publication_material 'Olex2 (Dolomanov et al., 2009)'
_computing_structure_refinement 'ShelXL (Sheldrick, 2015)'
_computing_structure_solution 'SHELXT 2018/2 (Sheldrick, 2018)'
_diffrn_ambient_temperature 150.0
_diffrn_measured_fraction_theta_full 0.999
_diffrn_measured_fraction_theta_max 0.999
_diffrn_measurement_device_type 'Bruker APEX-II CCD'
_diffrn_measurement_method '\f and \w scans'
_diffrn_radiation_type MoK\a
_diffrn_radiation_wavelength 0.71073
_diffrn_reflns_av_R_equivalents 0.0291
_diffrn_reflns_av_unetI/netI 0.0152
_diffrn_reflns_Laue_measured_fraction_full 0.999
_diffrn_reflns_Laue_measured_fraction_max 0.999
_diffrn_reflns_limit_h_max 9
_diffrn_reflns_limit_h_min -9
_diffrn_reflns_limit_k_max 15
_diffrn_reflns_limit_k_min -15
_diffrn_reflns_limit_l_max 15
_diffrn_reflns_limit_l_min -15
_diffrn_reflns_number 19581
_diffrn_reflns_point_group_measured_fraction_full 0.999
_diffrn_reflns_point_group_measured_fraction_max 0.999
_diffrn_reflns_theta_full 25.242
_diffrn_reflns_theta_max 26.431
_diffrn_reflns_theta_min 2.364
_diffrn_standards_number 0
_exptl_absorpt_coefficient_mu 2.913
_exptl_absorpt_correction_T_max 0.0276
_exptl_absorpt_correction_T_min 0.0100
_exptl_absorpt_correction_type none
_exptl_absorpt_process_details
;
SADABS-2016/2 (Bruker,2016/2) was used for absorption correction.
wR2(int) was 0.0790 before and 0.0449 after correction.
The Ratio of minimum to maximum transmission is 0.3623.
The \l/2 correction factor is Not present.
;
_exptl_crystal_colour 'clear yellowish yellow'
_exptl_crystal_colour_lustre clear
_exptl_crystal_colour_modifier yellowish
_exptl_crystal_colour_primary yellow
_exptl_crystal_density_diffrn 1.778
_exptl_crystal_description block
_exptl_crystal_F_000 592
_refine_diff_density_max 0.248
_refine_diff_density_min -0.354
_refine_diff_density_rms 0.059
_refine_ls_extinction_method none
_refine_ls_goodness_of_fit_ref 1.078
_refine_ls_hydrogen_treatment constr
_refine_ls_matrix_type full
_refine_ls_number_parameters 119
_refine_ls_number_reflns 2260
_refine_ls_number_restraints 0
_refine_ls_restrained_S_all 1.078
_refine_ls_R_factor_all 0.0267
_refine_ls_R_factor_gt 0.0218
_refine_ls_shift/su_max 0.001
_refine_ls_shift/su_mean 0.000
_refine_ls_structure_factor_coef Fsqd
_refine_ls_weighting_details 'w=1/[\s^2^(Fo^2^)+(0.0260P)^2^+0.4010P] where P=(Fo^2^+2Fc^2^)/3'
_refine_ls_weighting_scheme calc
_refine_ls_wR_factor_gt 0.0505
_refine_ls_wR_factor_ref 0.0521
_reflns_Friedel_coverage 0.000
_reflns_number_gt 2029
_reflns_number_total 2260
_reflns_threshold_expression 'I > 2\s(I)'
_cod_data_source_file d5sc00931f2.cif
_cod_data_source_block mo_0624_7_0m
_cod_depositor_comments 'Adding full bibliography for 1574378--1574388.cif.'
_cod_database_code 1574385
_shelx_shelxl_version_number 2018/3
_shelx_space_group_comment
;
The symmetry employed for this shelxl refinement is uniquely defined
by the following loop, which should always be used as a source of
symmetry information in preference to the above space-group names.
They are only intended as comments.
;
_olex2_refinement_description
;
1. Fixed Uiso
 At 1.2 times of:
  All C(H) groups, All C(H,H) groups, All N(H,H) groups
 At 1.5 times of:
  All C(H,H,H) groups
2.a Secondary CH2 refined with riding coordinates:
 N1(H1A,H1B), C2(H2A,H2B)
2.b Aromatic/amide H refined with riding coordinates:
 C4(H4), C5(H5), C6(H6), C7(H7)
2.c Idealised Me refined as rotating group:
 C1(H1C,H1D,H1E)
;
_olex2_submission_special_instructions 'No special instructions were received'

loop_
_space_group_symop_operation_xyz
'x, y, z'
'-x+1/2, y+1/2, -z+1/2'
'-x, -y, -z'
'x-1/2, -y-1/2, z-1/2'

loop_
_atom_site_label
_atom_site_type_symbol
_atom_site_fract_x
_atom_site_fract_y
_atom_site_fract_z
_atom_site_U_iso_or_equiv
_atom_site_adp_type
_atom_site_occupancy
_atom_site_site_symmetry_order
_atom_site_calc_flag
_atom_site_refinement_flags_posn
_atom_site_refinement_flags_adp
_atom_site_refinement_flags_occupancy
_atom_site_disorder_assembly
_atom_site_disorder_group
Zn1 Zn 0.73297(3) 0.71027(2) 0.29171(2) 0.02881(8) Uani 1 1 d . . . . .
Cl1 Cl 0.97588(6) 0.81594(4) 0.33636(4) 0.03433(12) Uani 1 1 d . . . . .
Cl2 Cl 0.47207(6) 0.80777(4) 0.28585(4) 0.03390(12) Uani 1 1 d . . . . .
Cl3 Cl 0.74666(7) 0.61764(4) 0.13584(4) 0.03553(12) Uani 1 1 d . . . . .
N2 N 0.7343(2) 0.59634(13) 0.41796(12) 0.0279(3) Uani 1 1 d . . . . .
N1 N 0.8056(2) 0.80891(13) 0.56988(13) 0.0308(4) Uani 1 1 d . . . . .
H1A H 0.875989 0.781932 0.626532 0.037 Uiso 1 1 calc R . . . .
H1B H 0.872132 0.808220 0.509811 0.037 Uiso 1 1 calc R . . . .
C3 C 0.6976(2) 0.61836(16) 0.52251(14) 0.0280(4) Uani 1 1 d . . . . .
C2 C 0.6448(3) 0.73522(16) 0.55089(15) 0.0303(4) Uani 1 1 d . . . . .
H2A H 0.566051 0.766034 0.490985 0.036 Uiso 1 1 calc R . . . .
H2B H 0.574840 0.733841 0.617198 0.036 Uiso 1 1 calc R . . . .
C4 C 0.7028(3) 0.53678(17) 0.60092(15) 0.0312(4) Uani 1 1 d . . . . .
H4 H 0.674527 0.554014 0.673351 0.037 Uiso 1 1 calc R . . . .
C5 C 0.7495(3) 0.42933(16) 0.57360(16) 0.0336(4) Uani 1 1 d . . . . .
H5 H 0.753942 0.372204 0.626716 0.040 Uiso 1 1 calc R . . . .
C6 C 0.7893(3) 0.40740(16) 0.46741(16) 0.0328(4) Uani 1 1 d . . . . .
H6 H 0.822457 0.334782 0.446411 0.039 Uiso 1 1 calc R . . . .
C1 C 0.7534(3) 0.92553(16) 0.59414(18) 0.0392(5) Uani 1 1 d . . . . .
H1C H 0.690503 0.958050 0.529867 0.059 Uiso 1 1 calc GR . . . .
H1D H 0.861979 0.968916 0.613454 0.059 Uiso 1 1 calc GR . . . .
H1E H 0.673284 0.926111 0.654998 0.059 Uiso 1 1 calc GR . . . .
C7 C 0.7803(3) 0.49216(16) 0.39217(15) 0.0314(4) Uani 1 1 d . . . . .
H7 H 0.807590 0.476318 0.319284 0.038 Uiso 1 1 calc R . . . .

loop_
_atom_site_aniso_label
_atom_site_aniso_U_11
_atom_site_aniso_U_22
_atom_site_aniso_U_33
_atom_site_aniso_U_23
_atom_site_aniso_U_13
_atom_site_aniso_U_12
Zn1 0.03012(13) 0.02940(13) 0.02689(12) 0.00093(8) 0.00150(8) -0.00046(9)
Cl1 0.0333(3) 0.0357(3) 0.0340(2) -0.00041(19) 0.00287(19) -0.0060(2)
Cl2 0.0321(3) 0.0360(3) 0.0334(2) 0.00136(19) 0.00040(18) 0.00400(19)
Cl3 0.0425(3) 0.0350(3) 0.0292(2) -0.00321(18) 0.00347(19) -0.0012(2)
N2 0.0267(8) 0.0288(8) 0.0283(8) 0.0009(6) 0.0026(6) -0.0008(6)
N1 0.0340(9) 0.0292(9) 0.0291(8) -0.0020(6) 0.0012(6) 0.0005(7)
C3 0.0240(9) 0.0297(10) 0.0300(9) -0.0019(7) 0.0000(7) -0.0004(7)
C2 0.0303(10) 0.0311(10) 0.0295(9) -0.0022(8) 0.0023(7) -0.0003(8)
C4 0.0297(10) 0.0364(11) 0.0274(9) 0.0012(8) 0.0007(7) -0.0037(8)
C5 0.0329(11) 0.0312(10) 0.0362(10) 0.0054(8) -0.0012(8) -0.0030(8)
C6 0.0313(10) 0.0266(10) 0.0405(10) -0.0013(8) 0.0015(8) -0.0001(8)
C1 0.0462(13) 0.0279(10) 0.0438(11) -0.0030(9) 0.0031(9) 0.0002(9)
C7 0.0307(10) 0.0319(10) 0.0317(10) -0.0021(8) 0.0025(7) -0.0003(8)

loop_
_atom_type_symbol
_atom_type_description
_atom_type_scat_dispersion_real
_atom_type_scat_dispersion_imag
_atom_type_scat_source
C C 0.0033 0.0016 'International Tables Vol C Tables 4.2.6.8 and 6.1.1.4'
H H 0.0000 0.0000 'International Tables Vol C Tables 4.2.6.8 and 6.1.1.4'
Cl Cl 0.1484 0.1585 'International Tables Vol C Tables 4.2.6.8 and 6.1.1.4'
N N 0.0061 0.0033 'International Tables Vol C Tables 4.2.6.8 and 6.1.1.4'
Zn Zn 0.2839 1.4301 'International Tables Vol C Tables 4.2.6.8 and 6.1.1.4'

loop_
_geom_angle_atom_site_label_1
_geom_angle_atom_site_label_2
_geom_angle_atom_site_label_3
_geom_angle
_geom_angle_site_symmetry_1
_geom_angle_site_symmetry_3
_geom_angle_publ_flag
Cl1 Zn1 Cl2 112.66(2) . . ?
Cl3 Zn1 Cl1 115.04(2) . . ?
Cl3 Zn1 Cl2 108.06(2) . . ?
N2 Zn1 Cl1 102.65(4) . . ?
N2 Zn1 Cl2 109.86(4) . . ?
N2 Zn1 Cl3 108.33(5) . . ?
C3 N2 Zn1 126.03(13) . . ?
C7 N2 Zn1 115.72(12) . . ?
C7 N2 C3 118.24(16) . . ?
C1 N1 C2 112.22(15) . . ?
N2 C3 C2 118.04(16) . . ?
N2 C3 C4 121.71(17) . . ?
C4 C3 C2 120.23(17) . . ?
N1 C2 C3 112.18(15) . . ?
C3 C4 C5 119.73(17) . . ?
C6 C5 C4 118.47(18) . . ?
C7 C6 C5 119.26(18) . . ?
N2 C7 C6 122.59(17) . . ?

loop_
_geom_bond_atom_site_label_1
_geom_bond_atom_site_label_2
_geom_bond_distance
_geom_bond_site_symmetry_2
_geom_bond_publ_flag
Zn1 Cl1 2.2526(5) . ?
Zn1 Cl2 2.2630(5) . ?
Zn1 Cl3 2.2287(5) . ?
Zn1 N2 2.0757(15) . ?
N2 C3 1.356(2) . ?
N2 C7 1.345(2) . ?
N1 C2 1.497(2) . ?
N1 C1 1.494(2) . ?
C3 C2 1.510(3) . ?
C3 C4 1.379(3) . ?
C4 C5 1.388(3) . ?
C5 C6 1.381(3) . ?
C6 C7 1.380(3) . ?
